data_7003704
loop_
_publ_author_name
'Kilian, Petr'
'Parveen, Sahrah'
'Fuller, Amy L.'
'Slawin, Alexandra M. Z.'
'Derek Woollins, J.'

_publ_section_title
;
 Structure and reactivity of phosphorus-selenium heterocycles with
 peri-substituted naphthalene backbones
;
_journal_issue 14
_journal_name_full 'Dalton Transactions'
_journal_page_first 1908
_journal_page_last 1916
_journal_paper_doi 10.1039/b718853f
_journal_year 2008
_chemical_formula_moiety 'C22 H18 O2 P4 Se2'
_chemical_formula_sum 'C22 H18 O2 P4 Se2'
_chemical_formula_weight 596.16
_chemical_name_systematic
;
?
;
_space_group_IT_number 15
_symmetry_cell_setting monoclinic
_symmetry_space_group_name_Hall '-C 2yc'
_symmetry_space_group_name_H-M 'C 1 2/c 1'
_atom_sites_solution_hydrogens geom
_atom_sites_solution_primary direct
_atom_sites_solution_secondary difmap
_audit_creation_method SHELXL-97
_cell_angle_alpha 90.00
_cell_angle_beta 96.746(7)
_cell_angle_gamma 90.00
_cell_formula_units_Z 4
_cell_length_a 7.0657(16)
_cell_length_b 17.803(4)
_cell_length_c 17.866(4)
_cell_measurement_reflns_used 3872
_cell_measurement_temperature 93(2)
_cell_measurement_theta_max 26.3714
_cell_measurement_theta_min 2.2883
_cell_volume 2231.8(9)
_computing_cell_refinement 'CrystalClear (Rigaku Corp., 2004)'
_computing_data_collection 'CrystalClear (Rigaku Corp., 2004)'
_computing_data_reduction 'CrystalClear (Rigaku Corp., 2004)'
_computing_molecular_graphics 'Bruker SHELXTL'
_computing_publication_material 'Bruker SHELXTL'
_computing_structure_refinement 'SHELXL-97 (Sheldrick, 1997)'
_computing_structure_solution 'SHELXS-97 (Sheldrick, 1990)'
_diffrn_ambient_temperature 93(2)
_diffrn_measured_fraction_theta_full 0.982
_diffrn_measured_fraction_theta_max 0.980
_diffrn_measurement_device_type CCD
_diffrn_measurement_method '\w and \f scans'
_diffrn_radiation_monochromator confocal
_diffrn_radiation_source 'rotating anode'
_diffrn_radiation_type MoK\a
_diffrn_radiation_wavelength 0.71073
_diffrn_reflns_av_R_equivalents 0.0719
_diffrn_reflns_av_sigmaI/netI 0.0808
_diffrn_reflns_limit_h_max 6
_diffrn_reflns_limit_h_min -8
_diffrn_reflns_limit_k_max 21
_diffrn_reflns_limit_k_min -17
_diffrn_reflns_limit_l_max 21
_diffrn_reflns_limit_l_min -18
_diffrn_reflns_number 7028
_diffrn_reflns_theta_full 25.00
_diffrn_reflns_theta_max 25.35
_diffrn_reflns_theta_min 2.29
_exptl_absorpt_coefficient_mu 3.618
_exptl_absorpt_correction_T_max 0.8381
_exptl_absorpt_correction_T_min 0.8073
_exptl_absorpt_correction_type multi-scan
_exptl_absorpt_process_details 'Jacobson, R. (1998) Private communication'
_exptl_crystal_colour Colorless
_exptl_crystal_density_diffrn 1.774
_exptl_crystal_density_method 'not measured'
_exptl_crystal_description Prism
_exptl_crystal_F_000 1176
_exptl_crystal_size_max 0.1000
_exptl_crystal_size_mid 0.0500
_exptl_crystal_size_min 0.0500
_refine_diff_density_max 0.502
_refine_diff_density_min -0.615
_refine_diff_density_rms 0.103
_refine_ls_extinction_method none
_refine_ls_goodness_of_fit_ref 1.002
_refine_ls_hydrogen_treatment constr
_refine_ls_matrix_type full
_refine_ls_number_parameters 138
_refine_ls_number_reflns 2011
_refine_ls_number_restraints 0
_refine_ls_restrained_S_all 1.002
_refine_ls_R_factor_all 0.0571
_refine_ls_R_factor_gt 0.0416
_refine_ls_shift/su_max 0.002
_refine_ls_shift/su_mean 0.000
_refine_ls_structure_factor_coef Fsqd
_refine_ls_weighting_details 'calc w=1/[\s^2^(Fo^2^)+(0.0219P)^2^+0.0000P] where P=(Fo^2^+2Fc^2^)/3'
_refine_ls_weighting_scheme calc
_refine_ls_wR_factor_gt 0.0771
_refine_ls_wR_factor_ref 0.0831
_reflns_number_gt 1579
_reflns_number_total 2011
_reflns_threshold_expression >2sigma(I)
_cod_data_source_file b718853f.txt
_cod_data_source_block pkadw59
_cod_depositor_comments
;
The following automatic conversions were performed:
'_symmetry_cell_setting' value 'Monoclinic' changed to 'monoclinic'
according to '/home/saulius/struct/CIF-dictionaries/cif_core.dic'
dictionary named 'cif_core.dic' version 2.4.1 from 2010-06-29.

Automatic conversion script
Id: cif_fix_enum 1527 2010-12-29 10:47:43Z saulius 
;
_cod_original_sg_symbol_H-M C2/c
_cod_database_code 7003704

loop_
_symmetry_equiv_pos_as_xyz
'x, y, z'
'-x, y, -z+1/2'
'x+1/2, y+1/2, z'
'-x+1/2, y+1/2, -z+1/2'
'-x, -y, -z'
'x, -y, z-1/2'
'-x+1/2, -y+1/2, -z'
'x+1/2, -y+1/2, z-1/2'

loop_
_atom_site_label
_atom_site_type_symbol
_atom_site_fract_x
_atom_site_fract_y
_atom_site_fract_z
_atom_site_U_iso_or_equiv
_atom_site_adp_type
_atom_site_occupancy
_atom_site_symmetry_multiplicity
_atom_site_calc_flag
_atom_site_refinement_flags
_atom_site_disorder_assembly
_atom_site_disorder_group
Se1 Se 0.06953(6) 0.34014(3) 0.44287(2) 0.03302(17) Uani 1 1 d . . .
O1 O 0.4622(4) 0.36943(14) 0.38272(13) 0.0221(6) Uani 1 1 d . . .
P1 P 0.23831(14) 0.39209(6) 0.36916(5) 0.0205(3) Uani 1 1 d . . .
C1 C 0.2599(5) 0.4921(2) 0.36958(19) 0.0201(9) Uani 1 1 d . . .
C2 C 0.2916(6) 0.5375(2) 0.4324(2) 0.0269(10) Uani 1 1 d . . .
H2A H 0.2956 0.5165 0.4814 0.032 Uiso 1 1 calc R . .
C3 C 0.3180(6) 0.6148(2) 0.4234(2) 0.0325(11) Uani 1 1 d . . .
H3A H 0.3418 0.6459 0.4667 0.039 Uiso 1 1 calc R . .
C4 C 0.3102(6) 0.6458(2) 0.3540(2) 0.0318(11) Uani 1 1 d . . .
H4A H 0.3310 0.6983 0.3497 0.038 Uiso 1 1 calc R . .
C5 C 0.2717(5) 0.6021(2) 0.2875(2) 0.0244(9) Uani 1 1 d . . .
C6 C 0.2624(5) 0.6317(2) 0.2138(2) 0.0275(10) Uani 1 1 d . . .
H6A H 0.2775 0.6842 0.2069 0.033 Uiso 1 1 calc R . .
C7 C 0.2321(6) 0.5860(2) 0.1527(2) 0.0279(10) Uani 1 1 d . . .
H7A H 0.2288 0.6069 0.1036 0.034 Uiso 1 1 calc R . .
C8 C 0.2057(5) 0.5083(2) 0.1609(2) 0.0247(9) Uani 1 1 d . . .
H8A H 0.1846 0.4773 0.1175 0.030 Uiso 1 1 calc R . .
C9 C 0.2099(5) 0.4767(2) 0.23115(19) 0.0190(8) Uani 1 1 d . . .
C10 C 0.2472(5) 0.5240(2) 0.29668(19) 0.0182(8) Uani 1 1 d . . .
P9 P 0.15742(15) 0.37747(6) 0.24665(5) 0.0203(3) Uani 1 1 d . . .
C11 C 0.5123(6) 0.2932(2) 0.3852(2) 0.0291(10) Uani 1 1 d . . .
H11A H 0.4347 0.2664 0.4186 0.044 Uiso 1 1 calc R . .
H11B H 0.6474 0.2880 0.4044 0.044 Uiso 1 1 calc R . .
H11C H 0.4899 0.2718 0.3344 0.044 Uiso 1 1 calc R . .

loop_
_atom_site_aniso_label
_atom_site_aniso_U_11
_atom_site_aniso_U_22
_atom_site_aniso_U_33
_atom_site_aniso_U_23
_atom_site_aniso_U_13
_atom_site_aniso_U_12
Se1 0.0312(3) 0.0493(3) 0.0176(3) 0.01284(19) -0.00153(18) -0.0095(2)
O1 0.0276(16) 0.0211(14) 0.0171(14) 0.0015(11) 0.0007(11) 0.0018(12)
P1 0.0222(6) 0.0265(6) 0.0119(5) 0.0038(4) -0.0014(4) 0.0002(4)
C1 0.012(2) 0.031(2) 0.017(2) -0.0027(17) 0.0016(16) 0.0039(17)
C2 0.022(2) 0.039(3) 0.020(2) -0.0053(19) 0.0030(17) 0.0018(19)
C3 0.021(2) 0.039(3) 0.037(3) -0.022(2) 0.0033(19) 0.0023(19)
C4 0.024(3) 0.027(2) 0.044(3) -0.009(2) 0.007(2) 0.0049(19)
C5 0.012(2) 0.026(2) 0.035(2) -0.0013(19) 0.0004(17) 0.0010(17)
C6 0.017(2) 0.022(2) 0.042(3) 0.013(2) 0.0001(19) -0.0019(18)
C7 0.022(2) 0.038(3) 0.023(2) 0.019(2) 0.0006(18) -0.0032(19)
C8 0.017(2) 0.043(3) 0.013(2) 0.0027(18) 0.0007(16) -0.0020(19)
C9 0.016(2) 0.027(2) 0.0142(19) 0.0029(17) 0.0025(15) 0.0052(17)
C10 0.012(2) 0.023(2) 0.021(2) 0.0008(17) 0.0039(16) 0.0025(16)
P9 0.0249(6) 0.0221(5) 0.0133(5) -0.0008(4) -0.0005(4) 0.0036(4)
C11 0.031(3) 0.033(3) 0.023(2) -0.0001(18) -0.0021(18) -0.0023(19)

loop_
_atom_type_symbol
_atom_type_description
_atom_type_scat_dispersion_real
_atom_type_scat_dispersion_imag
_atom_type_scat_source
C C 0.0033 0.0016 'International Tables Vol C Tables 4.2.6.8 and 6.1.1.4'
H H 0.0000 0.0000 'International Tables Vol C Tables 4.2.6.8 and 6.1.1.4'
O O 0.0106 0.0060 'International Tables Vol C Tables 4.2.6.8 and 6.1.1.4'
P P 0.1023 0.0942 'International Tables Vol C Tables 4.2.6.8 and 6.1.1.4'
Se Se -0.0929 2.2259 'International Tables Vol C Tables 4.2.6.8 and 6.1.1.4'

loop_
_geom_angle_atom_site_label_1
_geom_angle_atom_site_label_2
_geom_angle_atom_site_label_3
_geom_angle
_geom_angle_site_symmetry_1
_geom_angle_site_symmetry_3
_geom_angle_publ_flag
C11 O1 P1 118.9(2) . . ?
O1 P1 C1 99.54(16) . . ?
O1 P1 Se1 114.44(10) . . ?
C1 P1 Se1 119.49(13) . . ?
O1 P1 P9 104.63(10) . . ?
C1 P1 P9 97.67(12) . . ?
Se1 P1 P9 118.07(5) . . ?
C2 C1 C10 120.1(4) . . ?
C2 C1 P1 126.4(3) . . ?
C10 C1 P1 113.5(3) . . ?
C1 C2 C3 119.5(4) . . ?
C1 C2 H2A 120.2 . . ?
C3 C2 H2A 120.2 . . ?
C4 C3 C2 121.0(4) . . ?
C4 C3 H3A 119.5 . . ?
C2 C3 H3A 119.5 . . ?
C3 C4 C5 121.8(4) . . ?
C3 C4 H4A 119.1 . . ?
C5 C4 H4A 119.1 . . ?
C6 C5 C10 118.9(4) . . ?
C6 C5 C4 124.0(4) . . ?
C10 C5 C4 117.1(4) . . ?
C7 C6 C5 120.8(4) . . ?
C7 C6 H6A 119.6 . . ?
C5 C6 H6A 119.6 . . ?
C6 C7 C8 121.0(4) . . ?
C6 C7 H7A 119.5 . . ?
C8 C7 H7A 119.5 . . ?
C9 C8 C7 120.7(4) . . ?
C9 C8 H8A 119.7 . . ?
C7 C8 H8A 119.7 . . ?
C8 C9 C10 119.1(4) . . ?
C8 C9 P9 123.3(3) . . ?
C10 C9 P9 117.4(3) . . ?
C5 C10 C1 120.4(3) . . ?
C5 C10 C9 119.5(3) . . ?
C1 C10 C9 120.0(3) . . ?
C9 P9 P1 90.16(12) . . ?
C9 P9 P9 103.16(12) . 2 ?
P1 P9 P9 95.16(6) . 2 ?
O1 C11 H11A 109.5 . . ?
O1 C11 H11B 109.5 . . ?
H11A C11 H11B 109.5 . . ?
O1 C11 H11C 109.5 . . ?
H11A C11 H11C 109.5 . . ?
H11B C11 H11C 109.5 . . ?

loop_
_geom_bond_atom_site_label_1
_geom_bond_atom_site_label_2
_geom_bond_distance
_geom_bond_site_symmetry_2
_geom_bond_publ_flag
Se1 P1 2.0930(11) . ?
O1 C11 1.402(5) . ?
O1 P1 1.623(3) . ?
P1 C1 1.788(4) . ?
P1 P9 2.2116(13) . ?
C1 C2 1.380(5) . ?
C1 C10 1.413(5) . ?
C2 C3 1.400(6) . ?
C2 H2A 0.9500 . ?
C3 C4 1.351(6) . ?
C3 H3A 0.9500 . ?
C4 C5 1.421(6) . ?
C4 H4A 0.9500 . ?
C5 C6 1.413(6) . ?
C5 C10 1.413(5) . ?
C6 C7 1.358(6) . ?
C6 H6A 0.9500 . ?
C7 C8 1.407(6) . ?
C7 H7A 0.9500 . ?
C8 C9 1.371(5) . ?
C8 H8A 0.9500 . ?
C9 C10 1.441(5) . ?
C9 P9 1.833(4) . ?
P9 P9 2.242(2) 2 ?
C11 H11A 0.9800 . ?
C11 H11B 0.9800 . ?
C11 H11C 0.9800 . ?

loop_
_geom_torsion_atom_site_label_1
_geom_torsion_atom_site_label_2
_geom_torsion_atom_site_label_3
_geom_torsion_atom_site_label_4
_geom_torsion
_geom_torsion_site_symmetry_1
_geom_torsion_site_symmetry_2
_geom_torsion_site_symmetry_3
_geom_torsion_site_symmetry_4
_geom_torsion_publ_flag
C11 O1 P1 C1 -179.0(3) . . . . ?
C11 O1 P1 Se1 52.3(3) . . . . ?
C11 O1 P1 P9 -78.4(2) . . . . ?
O1 P1 C1 C2 -80.1(4) . . . . ?
Se1 P1 C1 C2 45.1(4) . . . . ?
P9 P1 C1 C2 173.6(3) . . . . ?
O1 P1 C1 C10 98.0(3) . . . . ?
Se1 P1 C1 C10 -136.7(2) . . . . ?
P9 P1 C1 C10 -8.3(3) . . . . ?
C10 C1 C2 C3 -2.3(6) . . . . ?
P1 C1 C2 C3 175.7(3) . . . . ?
C1 C2 C3 C4 0.9(6) . . . . ?
C2 C3 C4 C5 1.2(6) . . . . ?
C3 C4 C5 C6 -179.9(4) . . . . ?
C3 C4 C5 C10 -1.8(6) . . . . ?
C10 C5 C6 C7 -0.6(6) . . . . ?
C4 C5 C6 C7 177.5(4) . . . . ?
C5 C6 C7 C8 1.2(6) . . . . ?
C6 C7 C8 C9 0.0(6) . . . . ?
C7 C8 C9 C10 -1.7(5) . . . . ?
C7 C8 C9 P9 174.8(3) . . . . ?
C6 C5 C10 C1 178.6(3) . . . . ?
C4 C5 C10 C1 0.3(5) . . . . ?
C6 C5 C10 C9 -1.1(5) . . . . ?
C4 C5 C10 C9 -179.3(3) . . . . ?
C2 C1 C10 C5 1.7(5) . . . . ?
P1 C1 C10 C5 -176.6(3) . . . . ?
C2 C1 C10 C9 -178.6(3) . . . . ?
P1 C1 C10 C9 3.1(4) . . . . ?
C8 C9 C10 C5 2.3(5) . . . . ?
P9 C9 C10 C5 -174.5(3) . . . . ?
C8 C9 C10 C1 -177.4(3) . . . . ?
P9 C9 C10 C1 5.9(5) . . . . ?
C8 C9 P9 P1 174.1(3) . . . . ?
C10 C9 P9 P1 -9.3(3) . . . . ?
C8 C9 P9 P9 -90.6(3) . . . 2 ?
C10 C9 P9 P9 86.0(3) . . . 2 ?
O1 P1 P9 C9 -92.99(15) . . . . ?
C1 P1 P9 C9 9.01(17) . . . . ?
Se1 P1 P9 C9 138.41(13) . . . . ?
O1 P1 P9 P9 163.78(10) . . . 2 ?
C1 P1 P9 P9 -94.22(12) . . . 2 ?
Se1 P1 P9 P9 35.19(5) . . . 2 ?
